data_7027058
loop_
_publ_author_name
'Senge, Mathias O.'
'Gerstung, Vanessa'
'Ruhlandt-Senge, Karin'
'Runge, Steffen'
'Lehmann, Ingo'

_publ_section_title
;
 Non-planar porphyrins with mixed substituent pattern: bromination and
 formylation of ethyl-substituted tetraphenylporphyrins and
 tetraalkylporphyrins
;
_journal_issue 24
_journal_name_full 'Journal of the Chemical Society, Dalton Transactions'
_journal_page_first 4187
_journal_paper_doi 10.1039/a806460a
_journal_year 1998
_chemical_formula_moiety 'C48 H36 Br2 N4'
_chemical_formula_sum 'C48 H36 Br2 N4'
_chemical_formula_weight 828.63
_chemical_name_systematic
; 
 2,12-Dibromo-7,8-diethyl-5,10,15,20-tetra-
 phenylporphyrin
;
_space_group_IT_number 2
_symmetry_cell_setting triclinic
_symmetry_space_group_name_Hall '-P 1'
_symmetry_space_group_name_H-M 'P -1'
_atom_sites_solution_hydrogens geom
_atom_sites_solution_primary direct
_atom_sites_solution_secondary difmap
_audit_creation_method SHELXL-97
_cell_angle_alpha 102.4510(10)
_cell_angle_beta 99.8700(10)
_cell_angle_gamma 107.8140(10)
_cell_formula_units_Z 2
_cell_length_a 9.90770(10)
_cell_length_b 14.09330(10)
_cell_length_c 15.2952(2)
_cell_measurement_reflns_used
; 
 8192 reflections with I > 10sigmaI
;
_cell_measurement_temperature 150(2)
_cell_measurement_theta_max n/a
_cell_measurement_theta_min n/a
_cell_volume 1919.67(4)
_computing_cell_refinement SMART
_computing_data_collection
;
 SMART, Software Reference Manual (1994). Siemens
 Analytical Inst. WI
;
_computing_data_reduction
; 
 SAINT Version 4, Software Reference Manual (1995).
 Siemens Analytical Instr., WI.
;
_computing_molecular_graphics 'XP, Shelxtl-Plus, Siemens, 1994'
_computing_publication_material 'XCIF, Shelxtl-Plus, Siemens, 1994'
_computing_structure_refinement 'SHELXL-97 (Sheldrick, 1997)'
_computing_structure_solution 'SHELXS-97 (Sheldrick, 1990)'
_diffrn_ambient_temperature 150(2)
_diffrn_measured_fraction_theta_full 0.898
_diffrn_measured_fraction_theta_max 0.898
_diffrn_measurement_device_type 'Siemens SMART CCD'
_diffrn_measurement_method \w
_diffrn_radiation_monochromator graphite
_diffrn_radiation_source 'fine-focus sealed tube'
_diffrn_radiation_type MoK\a
_diffrn_radiation_wavelength 0.71073
_diffrn_reflns_av_R_equivalents 0.0204
_diffrn_reflns_av_sigmaI/netI 0.0421
_diffrn_reflns_limit_h_max 12
_diffrn_reflns_limit_h_min -13
_diffrn_reflns_limit_k_max 18
_diffrn_reflns_limit_k_min -16
_diffrn_reflns_limit_l_max 14
_diffrn_reflns_limit_l_min -20
_diffrn_reflns_number 13309
_diffrn_reflns_theta_full 28.23
_diffrn_reflns_theta_max 28.23
_diffrn_reflns_theta_min 1.41
_diffrn_standards_decay_% stable
_diffrn_standards_interval_count n/a
_diffrn_standards_interval_time n/a
_diffrn_standards_number n/a
_exptl_absorpt_coefficient_mu 2.152
_exptl_absorpt_correction_T_max 0.5646
_exptl_absorpt_correction_T_min 0.3584
_exptl_absorpt_correction_type SADABS
_exptl_crystal_colour blue
_exptl_crystal_density_diffrn 1.434
_exptl_crystal_density_meas ?
_exptl_crystal_density_method 'not measured'
_exptl_crystal_description plate
_exptl_crystal_F_000 844
_exptl_crystal_size_max 0.60
_exptl_crystal_size_mid 0.30
_exptl_crystal_size_min 0.30
_refine_diff_density_max 0.992
_refine_diff_density_min -1.240
_refine_diff_density_rms 0.083
_refine_ls_extinction_coef n/d
_refine_ls_extinction_method none
_refine_ls_goodness_of_fit_ref 1.019
_refine_ls_hydrogen_treatment constr
_refine_ls_matrix_type full
_refine_ls_number_parameters 487
_refine_ls_number_reflns 8520
_refine_ls_number_restraints 0
_refine_ls_restrained_S_all 1.019
_refine_ls_R_factor_all 0.0500
_refine_ls_R_factor_gt 0.0406
_refine_ls_shift/su_max 0.001
_refine_ls_shift/su_mean 0.000
_refine_ls_structure_factor_coef Fsqd
_refine_ls_weighting_details 'w=1/[\s^2^(Fo^2^)+(0.0576P)^2^+2.0603P] where P=(Fo^2^+2Fc^2^)/3'
_refine_ls_weighting_scheme calc
_refine_ls_wR_factor_gt 0.1063
_refine_ls_wR_factor_ref 0.1116
_reflns_number_gt 7256
_reflns_number_total 8520
_reflns_threshold_expression >2sigma(I)
_cod_data_source_file 806460asup1.cif
_cod_data_source_block ms357
_cod_depositor_comments
;
The following automatic conversions were performed:

'_exptl_crystal_density_meas' value 'n/d' was changed to '?' - the
value is perceived as not measured.

Automatic conversion script
Id: cif_fix_values 3008 2015-01-20 13:52:24Z robertas 

The following automatic conversions were performed:

'_refine_ls_weighting_scheme' value 'calc
w=1/[\s^2^(Fo^2^)+(0.0576P)^2^+2.0603P] where P=(Fo^2^+2Fc^2^)/3' was
changed to 'calc'. New tag '_refine_ls_weighting_details' was
created. The value of the new tag was set to
'w=1/[\s^2^(Fo^2^)+(0.0576P)^2^+2.0603P] where P=(Fo^2^+2Fc^2^)/3'.

Automatic conversion script
Id: cif_fix_values 3143 2015-03-26 13:38:13Z robertas 
;
_cod_original_cell_volume 1919.67(3)
_cod_original_sg_symbol_H-M P-1
_cod_database_code 7027058

loop_
_symmetry_equiv_pos_as_xyz
'x, y, z'
'-x, -y, -z'

loop_
_atom_site_label
_atom_site_type_symbol
_atom_site_fract_x
_atom_site_fract_y
_atom_site_fract_z
_atom_site_U_iso_or_equiv
_atom_site_adp_type
_atom_site_occupancy
_atom_site_calc_flag
_atom_site_refinement_flags
N21 N 0.6061(2) 0.35092(16) -0.23175(15) 0.0185(4) Uani 1 d .
N22 N 0.3780(2) 0.15007(15) -0.35906(15) 0.0184(4) Uani 1 d .
H22A H 0.4123 0.2127 -0.3690 0.040 Uiso 1 d R
N23 N 0.4514(2) 0.22721(17) -0.50938(15) 0.0209(4) Uani 1 d .
N24 N 0.6895(2) 0.41551(17) -0.38522(15) 0.0219(5) Uani 1 d .
H24A H 0.6157 0.3652 -0.3767 0.040 Uiso 1 d R
C1 C 0.7033(3) 0.44899(19) -0.18368(18) 0.0180(5) Uani 1 d .
C2 C 0.6764(3) 0.47959(19) -0.09220(18) 0.0176(5) Uani 1 d .
C3 C 0.5654(3) 0.39815(19) -0.08577(18) 0.0179(5) Uani 1 d .
H3 H 0.5227 0.3950 -0.0349 0.022 Uiso 1 calc R
C4 C 0.5255(3) 0.31730(19) -0.17204(18) 0.0179(5) Uani 1 d .
C5 C 0.4253(3) 0.21498(18) -0.18853(17) 0.0174(5) Uani 1 d .
C51 C 0.3591(3) 0.18912(18) -0.11172(18) 0.0181(5) Uani 1 d .
C52 C 0.2056(3) 0.15068(19) -0.12820(18) 0.0220(5) Uani 1 d .
H52 H 0.1462 0.1427 -0.1870 0.026 Uiso 1 calc R
C53 C 0.1399(3) 0.1242(2) -0.0589(2) 0.0285(6) Uani 1 d .
H53 H 0.0360 0.0979 -0.0710 0.034 Uiso 1 calc R
C54 C 0.2252(4) 0.1361(2) 0.0275(2) 0.0298(6) Uani 1 d .
H54 H 0.1801 0.1169 0.0742 0.036 Uiso 1 calc R
C55 C 0.3766(4) 0.1762(2) 0.0451(2) 0.0289(6) Uani 1 d .
H55 H 0.4354 0.1858 0.1046 0.035 Uiso 1 calc R
C56 C 0.4435(3) 0.2026(2) -0.02405(19) 0.0232(5) Uani 1 d .
H56 H 0.5453 0.2296 -0.0112 0.028 Uiso 1 d R
C6 C 0.3793(3) 0.13480(19) -0.27312(18) 0.0176(5) Uani 1 d .
C7 C 0.3261(3) 0.02383(19) -0.28766(19) 0.0223(5) Uani 1 d .
C71 C 0.3385(4) -0.0305(2) -0.2130(2) 0.0343(7) Uani 1 d .
H71A H 0.2851 -0.1062 -0.2403 0.041 Uiso 1 calc R
H71B H 0.2923 -0.0051 -0.1649 0.041 Uiso 1 calc R
C72 C 0.4984(5) -0.0106(3) -0.1685(3) 0.0549(11) Uani 1 d .
H72A H 0.5032 -0.0464 -0.1204 0.082 Uiso 1 calc R
H72B H 0.5510 0.0643 -0.1407 0.082 Uiso 1 calc R
H72C H 0.5437 -0.0369 -0.2158 0.082 Uiso 1 calc R
C8 C 0.2896(3) -0.02443(19) -0.38216(19) 0.0220(5) Uani 1 d .
C81 C 0.2469(4) -0.1402(2) -0.4235(2) 0.0332(7) Uani 1 d .
H81A H 0.3192 -0.1637 -0.3899 0.040 Uiso 1 calc R
H81B H 0.2524 -0.1537 -0.4888 0.040 Uiso 1 calc R
C82 C 0.0928(5) -0.2053(3) -0.4205(3) 0.0542(11) Uani 1 d .
H82A H 0.0736 -0.2791 -0.4484 0.081 Uiso 1 calc R
H82B H 0.0198 -0.1842 -0.4552 0.081 Uiso 1 calc R
H82C H 0.0867 -0.1941 -0.3560 0.081 Uiso 1 calc R
C9 C 0.3167(3) 0.05678(18) -0.42816(18) 0.0190(5) Uani 1 d .
C10 C 0.2843(3) 0.05074(19) -0.52303(18) 0.0198(5) Uani 1 d .
C101 C 0.1972(3) -0.05306(19) -0.59175(18) 0.0212(5) Uani 1 d .
C102 C 0.2668(3) -0.1020(2) -0.6491(2) 0.0295(6) Uani 1 d .
H102 H 0.3671 -0.0679 -0.6461 0.035 Uiso 1 calc R
C103 C 0.1896(4) -0.2004(3) -0.7106(2) 0.0414(8) Uani 1 d .
H103 H 0.2378 -0.2334 -0.7489 0.050 Uiso 1 calc R
C104 C 0.0432(4) -0.2508(2) -0.7165(3) 0.0436(8) Uani 1 d .
H104 H -0.0087 -0.3182 -0.7583 0.052 Uiso 1 calc R
C105 C -0.0277(4) -0.2023(2) -0.6608(2) 0.0366(7) Uani 1 d .
H105 H -0.1285 -0.2362 -0.6650 0.044 Uiso 1 calc R
C106 C 0.0492(3) -0.1040(2) -0.5988(2) 0.0277(6) Uani 1 d .
H106 H 0.0003 -0.0713 -0.5609 0.033 Uiso 1 calc R
C11 C 0.3356(3) 0.1370(2) -0.55804(18) 0.0209(5) Uani 1 d .
C12 C 0.2848(3) 0.1417(2) -0.65240(19) 0.0242(5) Uani 1 d .
C13 C 0.3755(3) 0.2319(2) -0.66079(19) 0.0249(6) Uani 1 d .
H13 H 0.3707 0.2566 -0.7139 0.030 Uiso 1 calc R
C14 C 0.4810(3) 0.2824(2) -0.57158(18) 0.0212(5) Uani 1 d .
C15 C 0.6060(3) 0.3728(2) -0.55564(18) 0.0209(5) Uani 1 d .
C151 C 0.6363(3) 0.4084(2) -0.63833(19) 0.0223(5) Uani 1 d .
C152 C 0.6739(3) 0.3465(2) -0.7076(2) 0.0278(6) Uani 1 d .
H152 H 0.6794 0.2819 -0.7019 0.033 Uiso 1 calc R
C153 C 0.7034(4) 0.3780(3) -0.7845(2) 0.0357(7) Uani 1 d .
H153 H 0.7303 0.3356 -0.8304 0.043 Uiso 1 calc R
C154 C 0.6936(4) 0.4708(3) -0.7942(2) 0.0408(8) Uani 1 d .
H154 H 0.7128 0.4921 -0.8471 0.049 Uiso 1 calc R
C155 C 0.6556(4) 0.5333(3) -0.7266(3) 0.0406(8) Uani 1 d .
H155 H 0.6481 0.5970 -0.7337 0.049 Uiso 1 calc R
C156 C 0.6283(3) 0.5029(2) -0.6478(2) 0.0329(7) Uani 1 d .
H156 H 0.6044 0.5466 -0.6011 0.040 Uiso 1 calc R
C16 C 0.7053(3) 0.4287(2) -0.47037(19) 0.0225(5) Uani 1 d .
C17 C 0.8406(3) 0.5139(2) -0.4524(2) 0.0282(6) Uani 1 d .
H17 H 0.8814 0.5406 -0.4978 0.034 Uiso 1 calc R
C18 C 0.9006(3) 0.5500(2) -0.3593(2) 0.0277(6) Uani 1 d .
H18 H 0.9914 0.6050 -0.3287 0.033 Uiso 1 calc R
C19 C 0.8024(3) 0.4903(2) -0.31513(19) 0.0220(5) Uani 1 d .
C20 C 0.8101(3) 0.51012(19) -0.22026(18) 0.0195(5) Uani 1 d .
C201 C 0.9335(3) 0.6027(2) -0.15554(18) 0.0204(5) Uani 1 d .
C202 C 0.9543(3) 0.7031(2) -0.1642(2) 0.0237(5) Uani 1 d .
H202 H 0.8923 0.7122 -0.2139 0.028 Uiso 1 calc R
C203 C 1.0649(3) 0.7893(2) -0.1005(2) 0.0290(6) Uani 1 d .
H203 H 1.0790 0.8568 -0.1074 0.035 Uiso 1 calc R
C204 C 1.1550(3) 0.7768(2) -0.0266(2) 0.0323(7) Uani 1 d .
H204 H 1.2284 0.8358 0.0181 0.039 Uiso 1 calc R
C205 C 1.1370(3) 0.6776(2) -0.0186(2) 0.0293(6) Uani 1 d .
H205 H 1.1993 0.6689 0.0311 0.035 Uiso 1 calc R
C206 C 1.0287(3) 0.5915(2) -0.08284(19) 0.0238(5) Uani 1 d .
H206 H 1.0189 0.5239 -0.0775 0.029 Uiso 1 calc R
Br1 Br 0.75797(3) 0.608459(19) -0.000163(19) 0.02320(8) Uani 1 d .
Br2 Br 0.11483(4) 0.05518(2) -0.74554(2) 0.03776(10) Uani 1 d .

loop_
_atom_site_aniso_label
_atom_site_aniso_U_11
_atom_site_aniso_U_22
_atom_site_aniso_U_33
_atom_site_aniso_U_23
_atom_site_aniso_U_13
_atom_site_aniso_U_12
N21 0.0192(10) 0.0144(9) 0.0222(11) 0.0072(8) 0.0100(9) 0.0025(8)
N22 0.0233(11) 0.0122(9) 0.0188(10) 0.0059(8) 0.0089(9) 0.0025(8)
N23 0.0220(11) 0.0182(10) 0.0194(11) 0.0056(9) 0.0085(9) 0.0009(8)
N24 0.0218(11) 0.0199(10) 0.0197(11) 0.0071(9) 0.0102(9) -0.0020(8)
C1 0.0193(12) 0.0158(11) 0.0199(12) 0.0064(9) 0.0096(10) 0.0040(9)
C2 0.0173(11) 0.0167(11) 0.0205(12) 0.0070(9) 0.0072(9) 0.0061(9)
C3 0.0186(12) 0.0160(11) 0.0220(12) 0.0078(10) 0.0098(10) 0.0057(9)
C4 0.0192(12) 0.0154(11) 0.0230(13) 0.0086(10) 0.0107(10) 0.0066(9)
C5 0.0195(12) 0.0152(11) 0.0200(12) 0.0081(9) 0.0102(10) 0.0046(9)
C51 0.0240(13) 0.0111(10) 0.0217(12) 0.0062(9) 0.0119(10) 0.0056(9)
C52 0.0231(13) 0.0185(12) 0.0197(12) 0.0031(10) 0.0086(10) 0.0005(10)
C53 0.0269(14) 0.0222(13) 0.0313(15) 0.0032(11) 0.0162(12) 0.0000(11)
C54 0.0435(17) 0.0224(13) 0.0289(15) 0.0119(12) 0.0224(13) 0.0088(12)
C55 0.0413(17) 0.0269(14) 0.0242(14) 0.0137(12) 0.0134(12) 0.0128(12)
C56 0.0249(13) 0.0218(12) 0.0265(14) 0.0114(11) 0.0100(11) 0.0083(10)
C6 0.0189(12) 0.0158(11) 0.0213(12) 0.0091(10) 0.0103(10) 0.0053(9)
C7 0.0296(14) 0.0146(11) 0.0245(13) 0.0086(10) 0.0134(11) 0.0049(10)
C71 0.064(2) 0.0169(13) 0.0264(15) 0.0087(11) 0.0206(15) 0.0142(13)
C72 0.086(3) 0.053(2) 0.041(2) 0.0215(18) 0.009(2) 0.045(2)
C8 0.0271(13) 0.0152(11) 0.0253(13) 0.0080(10) 0.0125(11) 0.0049(10)
C81 0.057(2) 0.0137(12) 0.0273(15) 0.0064(11) 0.0146(14) 0.0082(12)
C82 0.071(3) 0.0252(16) 0.048(2) 0.0110(15) 0.019(2) -0.0106(17)
C9 0.0198(12) 0.0132(11) 0.0230(13) 0.0052(10) 0.0090(10) 0.0027(9)
C10 0.0194(12) 0.0168(11) 0.0208(12) 0.0037(10) 0.0080(10) 0.0026(9)
C101 0.0230(13) 0.0160(11) 0.0221(13) 0.0049(10) 0.0063(10) 0.0037(10)
C102 0.0286(15) 0.0306(15) 0.0283(15) 0.0037(12) 0.0078(12) 0.0121(12)
C103 0.047(2) 0.0352(17) 0.0384(18) -0.0056(14) 0.0074(15) 0.0223(15)
C104 0.048(2) 0.0195(14) 0.047(2) -0.0066(14) -0.0012(16) 0.0085(14)
C105 0.0278(15) 0.0205(14) 0.051(2) 0.0065(13) 0.0039(14) -0.0001(11)
C106 0.0242(14) 0.0205(13) 0.0339(16) 0.0042(11) 0.0092(12) 0.0034(11)
C11 0.0202(12) 0.0203(12) 0.0201(12) 0.0061(10) 0.0077(10) 0.0026(10)
C12 0.0223(13) 0.0233(13) 0.0206(13) 0.0057(10) 0.0045(10) 0.0004(10)
C13 0.0251(14) 0.0260(13) 0.0214(13) 0.0108(11) 0.0073(11) 0.0025(11)
C14 0.0214(13) 0.0178(12) 0.0215(13) 0.0066(10) 0.0078(10) 0.0013(10)
C15 0.0223(13) 0.0181(12) 0.0219(13) 0.0080(10) 0.0103(10) 0.0026(10)
C151 0.0200(13) 0.0221(12) 0.0237(13) 0.0110(10) 0.0062(10) 0.0024(10)
C152 0.0304(15) 0.0268(14) 0.0259(14) 0.0117(12) 0.0117(12) 0.0045(11)
C153 0.0351(17) 0.0436(18) 0.0235(15) 0.0114(13) 0.0129(13) 0.0033(14)
C154 0.0318(17) 0.055(2) 0.0331(17) 0.0294(16) 0.0084(13) 0.0005(15)
C155 0.0365(18) 0.0408(18) 0.050(2) 0.0329(17) 0.0073(15) 0.0101(14)
C156 0.0335(16) 0.0286(15) 0.0430(18) 0.0189(14) 0.0145(14) 0.0112(12)
C16 0.0251(13) 0.0209(12) 0.0216(13) 0.0094(10) 0.0121(11) 0.0027(10)
C17 0.0277(14) 0.0270(14) 0.0244(14) 0.0087(11) 0.0135(11) -0.0022(11)
C18 0.0241(14) 0.0267(14) 0.0241(14) 0.0082(11) 0.0104(11) -0.0052(11)
C19 0.0207(13) 0.0190(12) 0.0221(13) 0.0050(10) 0.0105(10) -0.0009(10)
C20 0.0198(12) 0.0168(11) 0.0220(13) 0.0075(10) 0.0090(10) 0.0032(9)
C201 0.0175(12) 0.0210(12) 0.0220(13) 0.0074(10) 0.0098(10) 0.0025(10)
C202 0.0223(13) 0.0221(13) 0.0253(14) 0.0090(11) 0.0076(11) 0.0036(10)
C203 0.0261(14) 0.0183(12) 0.0386(16) 0.0064(12) 0.0121(12) 0.0016(11)
C204 0.0196(13) 0.0301(15) 0.0337(16) -0.0022(12) 0.0050(12) -0.0007(11)
C205 0.0206(13) 0.0413(17) 0.0244(14) 0.0074(12) 0.0059(11) 0.0102(12)
C206 0.0215(13) 0.0278(13) 0.0250(14) 0.0098(11) 0.0114(11) 0.0081(11)
Br1 0.02477(14) 0.01566(12) 0.02599(14) 0.00169(10) 0.01299(11) 0.00223(10)
Br2 0.03384(17) 0.03289(17) 0.03025(17) 0.01195(13) -0.00313(13) -0.00638(13)

loop_
_atom_type_symbol
_atom_type_description
_atom_type_scat_dispersion_real
_atom_type_scat_dispersion_imag
_atom_type_scat_source
C C 0.0033 0.0016 'International Tables Vol C Tables 4.2.6.8 and 6.1.1.4'
H H 0.0000 0.0000 'International Tables Vol C Tables 4.2.6.8 and 6.1.1.4'
N N 0.0061 0.0033 'International Tables Vol C Tables 4.2.6.8 and 6.1.1.4'
Br Br -0.2901 2.4595 'International Tables Vol C Tables 4.2.6.8 and 6.1.1.4'

loop_
_geom_angle_atom_site_label_1
_geom_angle_atom_site_label_2
_geom_angle_atom_site_label_3
_geom_angle
C1 N21 C4 106.0(2)
C6 N22 C9 111.2(2)
C14 N23 C11 105.9(2)
C19 N24 C16 110.5(2)
N21 C1 C20 123.8(2)
N21 C1 C2 109.5(2)
C20 C1 C2 126.7(2)
C3 C2 C1 107.3(2)
C3 C2 Br1 122.59(19)
C1 C2 Br1 129.88(18)
C2 C3 C4 106.1(2)
N21 C4 C5 125.3(2)
N21 C4 C3 111.0(2)
C5 C4 C3 123.6(2)
C4 C5 C6 125.2(2)
C4 C5 C51 118.0(2)
C6 C5 C51 116.8(2)
C56 C51 C52 118.4(2)
C56 C51 C5 122.7(2)
C52 C51 C5 118.8(2)
C53 C52 C51 120.5(3)
C54 C53 C52 120.4(3)
C55 C54 C53 119.5(3)
C54 C55 C56 120.5(3)
C51 C56 C55 120.6(3)
N22 C6 C5 125.2(2)
N22 C6 C7 106.4(2)
C5 C6 C7 128.4(2)
C8 C7 C6 108.3(2)
C8 C7 C71 124.9(2)
C6 C7 C71 125.6(2)
C7 C71 C72 111.2(3)
C7 C8 C9 107.4(2)
C7 C8 C81 123.7(2)
C9 C8 C81 128.6(2)
C8 C81 C82 114.5(3)
N22 C9 C10 122.9(2)
N22 C9 C8 106.4(2)
C10 C9 C8 130.6(2)
C9 C10 C11 123.7(2)
C9 C10 C101 118.6(2)
C11 C10 C101 117.6(2)
C106 C101 C102 118.7(2)
C106 C101 C10 122.0(2)
C102 C101 C10 119.2(2)
C103 C102 C101 120.2(3)
C104 C103 C102 120.7(3)
C103 C104 C105 119.6(3)
C104 C105 C106 119.9(3)
C105 C106 C101 120.8(3)
N23 C11 C10 124.2(2)
N23 C11 C12 109.1(2)
C10 C11 C12 126.5(2)
C13 C12 C11 107.6(2)
C13 C12 Br2 121.9(2)
C11 C12 Br2 129.97(19)
C12 C13 C14 105.4(2)
N23 C14 C15 125.4(2)
N23 C14 C13 111.7(2)
C15 C14 C13 122.7(2)
C16 C15 C14 125.3(2)
C16 C15 C151 117.4(2)
C14 C15 C151 117.2(2)
C156 C151 C152 118.7(3)
C156 C151 C15 121.3(3)
C152 C151 C15 120.0(2)
C153 C152 C151 121.1(3)
C154 C153 C152 120.0(3)
C153 C154 C155 120.0(3)
C154 C155 C156 120.3(3)
C151 C156 C155 119.8(3)
N24 C16 C15 126.3(2)
N24 C16 C17 106.4(2)
C15 C16 C17 127.3(2)
C18 C17 C16 108.5(2)
C17 C18 C19 108.2(2)
N24 C19 C20 125.8(2)
N24 C19 C18 106.4(2)
C20 C19 C18 127.5(2)
C19 C20 C1 123.2(2)
C19 C20 C201 117.7(2)
C1 C20 C201 119.0(2)
C206 C201 C202 118.5(2)
C206 C201 C20 120.4(2)
C202 C201 C20 121.1(2)
C203 C202 C201 120.6(3)
C202 C203 C204 120.1(3)
C205 C204 C203 119.7(3)
C206 C205 C204 120.4(3)
C205 C206 C201 120.8(3)

loop_
_geom_bond_atom_site_label_1
_geom_bond_atom_site_label_2
_geom_bond_distance
N21 C1 1.372(3)
N21 C4 1.379(3)
N22 C6 1.376(3)
N22 C9 1.381(3)
N23 C14 1.368(3)
N23 C11 1.376(3)
N24 C19 1.375(3)
N24 C16 1.383(3)
C1 C20 1.424(3)
C1 C2 1.467(3)
C2 C3 1.360(3)
C2 Br1 1.882(2)
C3 C4 1.447(3)
C4 C5 1.418(3)
C5 C6 1.418(3)
C5 C51 1.498(3)
C51 C56 1.393(4)
C51 C52 1.406(4)
C52 C53 1.394(4)
C53 C54 1.388(5)
C54 C55 1.385(4)
C55 C56 1.399(4)
C6 C7 1.442(3)
C7 C8 1.389(4)
C7 C71 1.514(4)
C71 C72 1.526(6)
C8 C9 1.450(3)
C8 C81 1.511(4)
C81 C82 1.536(5)
C9 C10 1.409(4)
C10 C11 1.420(3)
C10 C101 1.498(3)
C101 C106 1.395(4)
C101 C102 1.400(4)
C102 C103 1.391(4)
C103 C104 1.383(5)
C104 C105 1.391(5)
C105 C106 1.392(4)
C11 C12 1.467(4)
C12 C13 1.361(4)
C12 Br2 1.878(3)
C13 C14 1.448(4)
C14 C15 1.418(3)
C15 C16 1.390(4)
C15 C151 1.501(3)
C151 C156 1.395(4)
C151 C152 1.399(4)
C152 C153 1.390(4)
C153 C154 1.378(5)
C154 C155 1.389(5)
C155 C156 1.404(4)
C16 C17 1.436(3)
C17 C18 1.361(4)
C18 C19 1.442(3)
C19 C20 1.401(4)
C20 C201 1.493(3)
C201 C206 1.400(4)
C201 C202 1.404(4)
C202 C203 1.391(4)
C203 C204 1.393(5)
C204 C205 1.388(4)
C205 C206 1.385(4)

loop_
_cod_changelog_entry_id
_cod_changelog_entry_author
_cod_changelog_entry_date
_cod_changelog_entry_text
1 'Vaitkus, Antanas' 2024-11-17T23:38:10+02:00
;
 Replaced the '&G' character sequence with the backslash character ('\')
 in the '_diffrn_measurement_method' data value.
;
